data_2209355
loop_
_publ_author_name
'Shou, Wang-Ge'
'Yang, Yun-Yun'
'Lei, Ming'

_publ_section_title
;
 Diethyl 2-[(4-chlorophenylamino)(2,6-dichlorophenyl)methyl]malonate
;
_journal_coeditor_code XU2032
_journal_issue 6
_journal_name_full 'Acta Crystallographica Section E'
_journal_page_first o2212
_journal_page_last o2213
_journal_paper_doi 10.1107/S1600536806015777
_journal_volume 62
_journal_year 2006
_chemical_formula_iupac 'C20 H20 Cl3 N O4'
_chemical_formula_moiety 'C20 H20 Cl3 N O4'
_chemical_formula_sum 'C20 H20 Cl3 N O4'
_chemical_formula_weight 444.72
_chemical_name_systematic
;
Diethyl 2-[(4-chlorophenylamino)(2,6-dichlorophenyl)methyl]malonate
;
_space_group_IT_number 2
_symmetry_cell_setting triclinic
_symmetry_space_group_name_Hall '-P 1'
_symmetry_space_group_name_H-M 'P -1'
_atom_sites_solution_hydrogens geom
_atom_sites_solution_primary direct
_atom_sites_solution_secondary difmap
_audit_creation_method SHELXL-97
_cell_angle_alpha 65.401(2)
_cell_angle_beta 84.735(2)
_cell_angle_gamma 86.205(2)
_cell_formula_units_Z 2
_cell_length_a 8.4561(9)
_cell_length_b 11.6301(12)
_cell_length_c 11.9854(12)
_cell_measurement_reflns_used 2471
_cell_measurement_temperature 293(2)
_cell_measurement_theta_max 26.6
_cell_measurement_theta_min 2.4
_cell_volume 1066.70(19)
_computing_cell_refinement 'SAINT (Bruker, 1998)'
_computing_data_collection 'SMART (Bruker, 1998)'
_computing_data_reduction SAINT
_computing_molecular_graphics 'SHELXTL (Sheldrick, 1998)'
_computing_publication_material SHELXTL
_computing_structure_refinement 'SHELXL97 (Sheldrick, 1997)'
_computing_structure_solution 'SHELXS97 (Sheldrick, 1997)'
_diffrn_ambient_temperature 293(2)
_diffrn_detector_area_resol_mean 10
_diffrn_measured_fraction_theta_full 0.97
_diffrn_measured_fraction_theta_max 0.97
_diffrn_measurement_device_type 'Bruker SMART CCD area-detector'
_diffrn_measurement_method '\f and \w'
_diffrn_radiation_monochromator graphite
_diffrn_radiation_source 'fine-focus sealed tube'
_diffrn_radiation_type MoK\a
_diffrn_radiation_wavelength 0.71073
_diffrn_reflns_av_R_equivalents 0.063
_diffrn_reflns_av_sigmaI/netI 0.058
_diffrn_reflns_limit_h_max 10
_diffrn_reflns_limit_h_min -10
_diffrn_reflns_limit_k_max 12
_diffrn_reflns_limit_k_min -14
_diffrn_reflns_limit_l_max 15
_diffrn_reflns_limit_l_min -14
_diffrn_reflns_number 6304
_diffrn_reflns_theta_full 27.0
_diffrn_reflns_theta_max 27.0
_diffrn_reflns_theta_min 1.9
_diffrn_standards_interval_count 0
_diffrn_standards_interval_time 0
_diffrn_standards_number 0
_exptl_absorpt_coefficient_mu 0.455
_exptl_absorpt_correction_T_max 0.942
_exptl_absorpt_correction_T_min 0.756
_exptl_absorpt_correction_type multi-scan
_exptl_absorpt_process_details '(SADABS; Sheldrick, 1996)'
_exptl_crystal_colour colorless
_exptl_crystal_density_diffrn 1.385
_exptl_crystal_density_method 'not measured'
_exptl_crystal_description plate
_exptl_crystal_F_000 460
_exptl_crystal_size_max 0.50
_exptl_crystal_size_mid 0.33
_exptl_crystal_size_min 0.13
_refine_diff_density_max 0.29
_refine_diff_density_min -0.29
_refine_ls_extinction_method none
_refine_ls_goodness_of_fit_ref 0.949
_refine_ls_hydrogen_treatment mixed
_refine_ls_matrix_type full
_refine_ls_number_parameters 267
_refine_ls_number_reflns 4524
_refine_ls_number_restraints 0
_refine_ls_restrained_S_all 0.949
_refine_ls_R_factor_all 0.059
_refine_ls_R_factor_gt 0.045
_refine_ls_shift/su_max 0.005
_refine_ls_shift/su_mean 0.000
_refine_ls_structure_factor_coef Fsqd
_refine_ls_weighting_details 'calc w=1/[\s^2^(Fo^2^)+(0.0659P)^2^] where P=(Fo^2^+2Fc^2^)/3'
_refine_ls_weighting_scheme calc
_refine_ls_wR_factor_gt 0.115
_refine_ls_wR_factor_ref 0.122
_reflns_number_gt 3340
_reflns_number_total 4524
_reflns_threshold_expression I>2\s(I)
_cod_data_source_file xu2032.cif
_cod_data_source_block I
_cod_database_code 2209355
_cod_database_fobs_code 2209355

loop_
_symmetry_equiv_pos_as_xyz
'x, y, z'
'-x, -y, -z'

loop_
_atom_site_type_symbol
_atom_site_label
_atom_site_fract_x
_atom_site_fract_y
_atom_site_fract_z
_atom_site_U_iso_or_equiv
_atom_site_adp_type
_atom_site_calc_flag
_atom_site_refinement_flags
_atom_site_occupancy
Cl Cl1 -0.09944(10) 0.21103(8) 0.73580(6) 0.0954(3) Uani d . 1
Cl Cl2 0.36398(7) -0.01447(5) 0.30798(5) 0.06124(18) Uani d . 1
Cl Cl3 0.38975(7) 0.49828(5) 0.13740(6) 0.06584(19) Uani d . 1
O O1 -0.03001(17) 0.40342(13) -0.06239(14) 0.0592(4) Uani d . 1
O O2 -0.01139(14) 0.19603(12) 0.04964(12) 0.0461(3) Uani d . 1
O O3 0.4215(2) 0.17037(18) 0.01434(15) 0.0830(5) Uani d . 1
O O4 0.31162(16) 0.30812(14) -0.15262(12) 0.0550(4) Uani d . 1
N N1 0.10043(18) 0.32406(16) 0.21838(15) 0.0417(4) Uani d . 1
C C1 0.2175(2) 0.25324(17) 0.17394(16) 0.0379(4) Uani d . 1
C C2 0.2127(2) 0.31313(17) 0.03359(16) 0.0393(4) Uani d . 1
C C3 0.0436(2) 0.31215(17) 0.00029(16) 0.0401(4) Uani d . 1
C C4 0.3277(2) 0.25340(18) -0.03292(18) 0.0462(4) Uani d . 1
C C5 0.4201(3) 0.2643(2) -0.2290(2) 0.0697(7) Uani d . 1
H H5A 0.5291 0.2729 -0.2153 0.084 Uiso calc R 1
H H5B 0.4035 0.1757 -0.2080 0.084 Uiso calc R 1
C C6 0.3907(5) 0.3392(4) -0.3565(3) 0.1195(14) Uani d . 1
H H6A 0.2804 0.3360 -0.3679 0.124 Uiso calc R 1
H H6B 0.4545 0.3060 -0.4075 0.124 Uiso calc R 1
H H6C 0.4176 0.4253 -0.3789 0.124 Uiso calc R 1
C C7 -0.1784(2) 0.1852(2) 0.03393(19) 0.0493(5) Uani d . 1
H H7A -0.2003 0.2310 -0.0519 0.059 Uiso calc R 1
H H7B -0.2463 0.2208 0.0821 0.059 Uiso calc R 1
C C8 -0.2094(3) 0.0497(2) 0.0757(3) 0.0742(7) Uani d . 1
H H8A -0.1420 0.0155 0.0272 0.111 Uiso calc R 1
H H8B -0.3186 0.0400 0.0664 0.111 Uiso calc R 1
H H8C -0.1877 0.0054 0.1607 0.111 Uiso calc R 1
C C9 0.0606(2) 0.29514(17) 0.34081(16) 0.0394(4) Uani d . 1
C C10 0.0872(2) 0.17502(18) 0.43422(17) 0.0459(4) Uani d . 1
H H10 0.1391 0.1119 0.4149 0.055 Uiso calc R 1
C C11 0.0373(2) 0.1496(2) 0.55449(19) 0.0551(5) Uani d . 1
H H11 0.0551 0.0694 0.6160 0.066 Uiso calc R 1
C C12 -0.0386(3) 0.2421(2) 0.58361(19) 0.0589(6) Uani d . 1
C C13 -0.0662(3) 0.3604(2) 0.4940(2) 0.0582(5) Uani d . 1
H H13 -0.1187 0.4225 0.5145 0.070 Uiso calc R 1
C C14 -0.0162(2) 0.38733(19) 0.37332(19) 0.0516(5) Uani d . 1
H H14 -0.0340 0.4681 0.3129 0.062 Uiso calc R 1
C C15 0.3806(2) 0.24182(16) 0.22417(15) 0.0396(4) Uani d . 1
C C16 0.4509(2) 0.12340(18) 0.29078(17) 0.0458(4) Uani d . 1
C C17 0.5906(2) 0.1094(2) 0.3476(2) 0.0611(6) Uani d . 1
H H17 0.6328 0.0290 0.3926 0.073 Uiso calc R 1
C C18 0.6660(3) 0.2131(3) 0.3376(2) 0.0712(7) Uani d . 1
H H18 0.7595 0.2036 0.3762 0.085 Uiso calc R 1
C C19 0.6041(3) 0.3324(2) 0.2704(2) 0.0650(6) Uani d . 1
H H19 0.6565 0.4039 0.2616 0.078 Uiso calc R 1
C C20 0.4633(2) 0.34431(19) 0.21656(18) 0.0489(5) Uani d . 1
H H1 0.179(2) 0.1706(18) 0.2038(16) 0.039(5) Uiso d . 1
H H2 0.2372(19) 0.3953(17) 0.0028(15) 0.034(5) Uiso d . 1
H H3 0.087(2) 0.397(2) 0.174(2) 0.053(6) Uiso d . 1

loop_
_atom_site_aniso_label
_atom_site_aniso_U_11
_atom_site_aniso_U_22
_atom_site_aniso_U_33
_atom_site_aniso_U_12
_atom_site_aniso_U_13
_atom_site_aniso_U_23
Cl1 0.1135(6) 0.1231(6) 0.0525(4) -0.0003(5) 0.0109(3) -0.0430(4)
Cl2 0.0639(4) 0.0408(3) 0.0730(4) 0.0087(2) -0.0097(3) -0.0181(3)
Cl3 0.0618(4) 0.0450(3) 0.0922(4) -0.0067(2) -0.0144(3) -0.0273(3)
O1 0.0603(9) 0.0438(8) 0.0654(9) 0.0097(7) -0.0238(7) -0.0123(7)
O2 0.0391(7) 0.0410(7) 0.0562(8) 0.0000(5) -0.0112(6) -0.0166(6)
O3 0.0873(12) 0.0968(13) 0.0611(10) 0.0493(10) -0.0145(9) -0.0343(9)
O4 0.0596(9) 0.0590(9) 0.0458(8) 0.0063(7) 0.0011(6) -0.0232(7)
N1 0.0427(9) 0.0376(9) 0.0413(9) 0.0061(7) -0.0048(7) -0.0134(7)
C1 0.0345(9) 0.0348(9) 0.0435(10) -0.0003(7) -0.0034(7) -0.0154(8)
C2 0.0396(10) 0.0347(10) 0.0430(10) -0.0004(8) -0.0045(7) -0.0153(8)
C3 0.0437(10) 0.0402(10) 0.0371(9) 0.0034(8) -0.0048(8) -0.0171(8)
C4 0.0422(11) 0.0480(11) 0.0498(11) -0.0014(9) -0.0011(8) -0.0220(9)
C5 0.0787(16) 0.0728(15) 0.0586(14) 0.0013(12) 0.0169(12) -0.0331(12)
C6 0.130(4) 0.105(3) 0.0604(19) 0.041(3) 0.015(2) -0.039(2)
C7 0.0370(10) 0.0619(12) 0.0523(11) 0.0006(9) -0.0058(8) -0.0266(10)
C8 0.0487(13) 0.0626(15) 0.107(2) -0.0070(11) -0.0121(12) -0.0282(14)
C9 0.0322(9) 0.0440(10) 0.0445(10) -0.0041(7) -0.0042(7) -0.0199(8)
C10 0.0414(10) 0.0475(11) 0.0479(11) 0.0039(8) -0.0029(8) -0.0195(9)
C11 0.0533(12) 0.0581(13) 0.0464(11) 0.0001(10) -0.0029(9) -0.0146(10)
C12 0.0597(13) 0.0746(16) 0.0467(12) -0.0083(11) 0.0029(9) -0.0299(11)
C13 0.0629(14) 0.0591(13) 0.0642(14) -0.0028(10) 0.0035(10) -0.0383(12)
C14 0.0557(12) 0.0443(11) 0.0570(12) -0.0010(9) -0.0006(9) -0.0238(10)
C15 0.0352(10) 0.0431(10) 0.0412(10) 0.0021(8) -0.0030(7) -0.0184(8)
C16 0.0396(10) 0.0494(11) 0.0456(10) 0.0048(8) -0.0026(8) -0.0179(9)
C17 0.0449(12) 0.0721(15) 0.0553(13) 0.0119(11) -0.0113(10) -0.0159(11)
C18 0.0431(13) 0.0926(19) 0.0743(16) -0.0004(12) -0.0217(11) -0.0276(14)
C19 0.0461(13) 0.0753(16) 0.0785(16) -0.0097(11) -0.0121(11) -0.0338(13)
C20 0.0426(11) 0.0517(12) 0.0525(11) -0.0012(9) -0.0057(8) -0.0211(10)

loop_
_atom_type_symbol
_atom_type_description
_atom_type_scat_dispersion_real
_atom_type_scat_dispersion_imag
_atom_type_scat_source
C C 0.0033 0.0016 'International Tables Vol C Tables 4.2.6.8 and 6.1.1.4'
H H 0.0000 0.0000 'International Tables Vol C Tables 4.2.6.8 and 6.1.1.4'
N N 0.0061 0.0033 'International Tables Vol C Tables 4.2.6.8 and 6.1.1.4'
O O 0.0106 0.0060 'International Tables Vol C Tables 4.2.6.8 and 6.1.1.4'
Cl Cl 0.1484 0.1585 'International Tables Vol C Tables 4.2.6.8 and 6.1.1.4'

loop_
_geom_angle_atom_site_label_1
_geom_angle_atom_site_label_2
_geom_angle_atom_site_label_3
_geom_angle
C3 O2 C7 116.06(14)
C4 O4 C5 116.62(16)
C9 N1 C1 124.16(16)
C9 N1 H3 114.4(16)
C1 N1 H3 116.1(16)
N1 C1 C15 113.37(14)
N1 C1 C2 105.71(14)
C15 C1 C2 116.42(14)
N1 C1 H1 105.9(11)
C15 C1 H1 106.9(10)
C2 C1 H1 107.9(11)
C4 C2 C3 110.60(15)
C4 C2 C1 114.79(15)
C3 C2 C1 109.26(14)
C4 C2 H2 106.0(11)
C3 C2 H2 105.5(11)
C1 C2 H2 110.3(11)
O1 C3 O2 124.09(17)
O1 C3 C2 124.59(17)
O2 C3 C2 111.33(15)
O3 C4 O4 124.03(19)
O3 C4 C2 125.40(19)
O4 C4 C2 110.56(16)
C6 C5 O4 108.7(2)
C6 C5 H5A 110.0
O4 C5 H5A 110.0
C6 C5 H5B 110.0
O4 C5 H5B 110.0
H5A C5 H5B 108.3
C5 C6 H6A 109.5
C5 C6 H6B 109.5
H6A C6 H6B 109.5
C5 C6 H6C 109.5
H6A C6 H6C 109.5
H6B C6 H6C 109.5
O2 C7 C8 107.82(17)
O2 C7 H7A 110.1
C8 C7 H7A 110.1
O2 C7 H7B 110.1
C8 C7 H7B 110.1
H7A C7 H7B 108.5
C7 C8 H8A 109.5
C7 C8 H8B 109.5
H8A C8 H8B 109.5
C7 C8 H8C 109.5
H8A C8 H8C 109.5
H8B C8 H8C 109.5
N1 C9 C14 118.80(17)
N1 C9 C10 123.00(17)
C14 C9 C10 118.14(17)
C11 C10 C9 120.48(19)
C11 C10 H10 119.8
C9 C10 H10 119.8
C12 C11 C10 120.0(2)
C12 C11 H11 120.0
C10 C11 H11 120.0
C11 C12 C13 120.66(19)
C11 C12 Cl1 120.21(18)
C13 C12 Cl1 119.14(18)
C12 C13 C14 119.9(2)
C12 C13 H13 120.1
C14 C13 H13 120.1
C13 C14 C9 120.8(2)
C13 C14 H14 119.6
C9 C14 H14 119.6
C20 C15 C16 115.04(16)
C20 C15 C1 123.89(16)
C16 C15 C1 120.88(16)
C17 C16 C15 122.36(19)
C17 C16 Cl2 116.67(15)
C15 C16 Cl2 120.96(14)
C18 C17 C16 120.0(2)
C18 C17 H17 120.0
C16 C17 H17 120.0
C17 C18 C19 120.1(2)
C17 C18 H18 119.9
C19 C18 H18 119.9
C20 C19 C18 119.0(2)
C20 C19 H19 120.5
C18 C19 H19 120.5
C19 C20 C15 123.44(19)
C19 C20 Cl3 116.13(16)
C15 C20 Cl3 120.42(14)

loop_
_geom_bond_atom_site_label_1
_geom_bond_atom_site_label_2
_geom_bond_distance
_geom_bond_publ_flag
Cl1 C12 1.740(2) ?
Cl2 C16 1.734(2) ?
Cl3 C20 1.744(2) ?
O1 C3 1.189(2) y
O2 C3 1.326(2) y
O2 C7 1.462(2) y
O3 C4 1.187(2) y
O4 C4 1.321(2) y
O4 C5 1.454(2) y
N1 C9 1.376(2) y
N1 C1 1.450(2) y
N1 H3 0.80(2) ?
C1 C15 1.531(2) ?
C1 C2 1.533(2) ?
C1 H1 0.943(18) ?
C2 C4 1.514(3) ?
C2 C3 1.522(2) ?
C2 H2 0.900(17) ?
C5 C6 1.445(4) ?
C5 H5A 0.9700 ?
C5 H5B 0.9700 ?
C6 H6A 0.9600 ?
C6 H6B 0.9600 ?
C6 H6C 0.9600 ?
C7 C8 1.476(3) ?
C7 H7A 0.9700 ?
C7 H7B 0.9700 ?
C8 H8A 0.9600 ?
C8 H8B 0.9600 ?
C8 H8C 0.9600 ?
C9 C14 1.390(3) ?
C9 C10 1.399(3) ?
C10 C11 1.376(3) ?
C10 H10 0.9300 ?
C11 C12 1.368(3) ?
C11 H11 0.9300 ?
C12 C13 1.369(3) ?
C13 C14 1.377(3) ?
C13 H13 0.9300 ?
C14 H14 0.9300 ?
C15 C20 1.388(3) ?
C15 C16 1.397(3) ?
C16 C17 1.384(3) ?
C17 C18 1.357(3) ?
C17 H17 0.9300 ?
C18 C19 1.378(4) ?
C18 H18 0.9300 ?
C19 C20 1.378(3) ?
C19 H19 0.9300 ?

loop_
_geom_hbond_atom_site_label_D
_geom_hbond_atom_site_label_H
_geom_hbond_atom_site_label_A
_geom_hbond_site_symmetry_A
_geom_hbond_distance_DH
_geom_hbond_distance_HA
_geom_hbond_distance_DA
_geom_hbond_angle_DHA
N1 H3 O1 2_565 0.80(2) 2.19(2) 2.986(2) 174(2)

loop_
_geom_torsion_atom_site_label_1
_geom_torsion_atom_site_label_2
_geom_torsion_atom_site_label_3
_geom_torsion_atom_site_label_4
_geom_torsion
C9 N1 C1 C15 -55.5(2)
C9 N1 C1 C2 175.84(16)
N1 C1 C2 C4 179.79(15)
C15 C1 C2 C4 52.9(2)
N1 C1 C2 C3 -55.32(18)
C15 C1 C2 C3 177.81(14)
C7 O2 C3 O1 -6.2(3)
C7 O2 C3 C2 174.14(14)
C4 C2 C3 O1 -108.6(2)
C1 C2 C3 O1 124.1(2)
C4 C2 C3 O2 70.99(19)
C1 C2 C3 O2 -56.30(19)
C5 O4 C4 O3 -1.7(3)
C5 O4 C4 C2 177.18(17)
C3 C2 C4 O3 -127.4(2)
C1 C2 C4 O3 -3.2(3)
C3 C2 C4 O4 53.7(2)
C1 C2 C4 O4 177.93(15)
C4 O4 C5 C6 -176.9(2)
C3 O2 C7 C8 170.57(18)
C1 N1 C9 C14 161.59(17)
C1 N1 C9 C10 -21.5(3)
N1 C9 C10 C11 -176.50(18)
C14 C9 C10 C11 0.5(3)
C9 C10 C11 C12 -0.2(3)
C10 C11 C12 C13 0.2(3)
C10 C11 C12 Cl1 -179.08(15)
C11 C12 C13 C14 -0.6(3)
Cl1 C12 C13 C14 178.78(17)
C12 C13 C14 C9 0.8(3)
N1 C9 C14 C13 176.32(18)
C10 C9 C14 C13 -0.8(3)
N1 C1 C15 C20 -53.1(2)
C2 C1 C15 C20 69.9(2)
N1 C1 C15 C16 121.67(19)
C2 C1 C15 C16 -115.36(19)
C20 C15 C16 C17 1.6(3)
C1 C15 C16 C17 -173.59(17)
C20 C15 C16 Cl2 -179.39(13)
C1 C15 C16 Cl2 5.4(2)
C15 C16 C17 C18 -1.3(3)
Cl2 C16 C17 C18 179.62(19)
C16 C17 C18 C19 -0.3(4)
C17 C18 C19 C20 1.6(4)
C18 C19 C20 C15 -1.2(4)
C18 C19 C20 Cl3 178.00(19)
C16 C15 C20 C19 -0.3(3)
C1 C15 C20 C19 174.72(19)
C16 C15 C20 Cl3 -179.52(14)
C1 C15 C20 Cl3 -4.5(3)
